data_7025812
loop_
_publ_author_name
'Buvailo, Andrii I.'
'Gumienna-Kontecka, Elzbieta'
'Pavlova, Svetlana V.'
'Fritsky, Igor O.'
'Haukka, Matti'

_publ_section_title
;
 Dimeric versus polymeric coordination in copper(II) cationic complexes
 with bis(chelating) oxime and amide ligands.
;
_journal_issue 27
_journal_name_full 'Dalton transactions (Cambridge, England : 2003)'
_journal_page_first 6266
_journal_page_last 6275
_journal_paper_doi 10.1039/c0dt00008f
_journal_volume 39
_journal_year 2010
_chemical_formula_moiety 'C28 H54 Cu2 N8 O10, C26 H48.68 Cu2 N8 O9.34, 1.66(C H4 O), 4(N O3)'
_chemical_formula_sum 'C55.67 H109.33 Cu4 N20 O33'
_chemical_formula_weight 1841.12
_chemical_name_systematic
;
?
;
_space_group_IT_number 11
_symmetry_cell_setting monoclinic
_symmetry_space_group_name_Hall '-P 2yb'
_symmetry_space_group_name_H-M 'P 1 21/m 1'
_atom_sites_solution_hydrogens geom
_atom_sites_solution_primary direct
_atom_sites_solution_secondary difmap
_audit_creation_method SHELXL-97
_cell_angle_alpha 90.00
_cell_angle_beta 96.79(3)
_cell_angle_gamma 90.00
_cell_formula_units_Z 2
_cell_length_a 8.6862(17)
_cell_length_b 37.800(8)
_cell_length_c 13.270(3)
_cell_measurement_reflns_used 2051
_cell_measurement_temperature 120(2)
_cell_measurement_theta_max 25.35
_cell_measurement_theta_min 1.00
_cell_volume 4326.5(16)
_computing_cell_refinement 'Denzo/Scalepack (Otwinowski & Minor, 1997)'
_computing_data_collection 'Collect (Bruker AXS BV, 1997-2008)'
_computing_data_reduction 'Denzo/Scalepack (Otwinowski & Minor, 1997)'
_computing_molecular_graphics 'Diamond v.3.2c (Brandenburg, 2009)'
_computing_publication_material 'SHELXL-97 (Sheldrick, 2008)'
_computing_structure_refinement 'SHELXL-97 (Sheldrick, 2008)'
_computing_structure_solution 'SHELXS-97 (Sheldrick, 2008)'
_diffrn_ambient_temperature 120(2)
_diffrn_detector_area_resol_mean 9
_diffrn_measured_fraction_theta_full 0.672
_diffrn_measured_fraction_theta_max 0.670
_diffrn_measurement_device '95mm CCD camera on \k-goniostat'
_diffrn_measurement_device_type 'Nonius KappaCCD'
_diffrn_measurement_method '\f scans and \w scans with \k offset'
_diffrn_radiation_monochromator 'horizontally mounted graphite crystal'
_diffrn_radiation_source 'fine-focus sealed tube'
_diffrn_radiation_type MoK\a
_diffrn_radiation_wavelength 0.71073
_diffrn_reflns_av_R_equivalents 0.0410
_diffrn_reflns_av_sigmaI/netI 0.0627
_diffrn_reflns_limit_h_max 10
_diffrn_reflns_limit_h_min -10
_diffrn_reflns_limit_k_max 34
_diffrn_reflns_limit_k_min -45
_diffrn_reflns_limit_l_max 15
_diffrn_reflns_limit_l_min -15
_diffrn_reflns_number 9540
_diffrn_reflns_theta_full 25.00
_diffrn_reflns_theta_max 25.25
_diffrn_reflns_theta_min 1.64
_exptl_absorpt_coefficient_mu 1.058
_exptl_absorpt_correction_T_max 0.9451
_exptl_absorpt_correction_T_min 0.8226
_exptl_absorpt_correction_type multi-scan
_exptl_absorpt_process_details 'SORTAV (Blessing, 1995)'
_exptl_crystal_colour green
_exptl_crystal_density_diffrn 1.413
_exptl_crystal_density_method 'not measured'
_exptl_crystal_description plate
_exptl_crystal_F_000 1927
_exptl_crystal_size_max 0.19
_exptl_crystal_size_mid 0.16
_exptl_crystal_size_min 0.05
_refine_diff_density_max 1.473
_refine_diff_density_min -0.486
_refine_diff_density_rms 0.115
_refine_ls_extinction_method none
_refine_ls_goodness_of_fit_ref 1.080
_refine_ls_hydrogen_treatment constr
_refine_ls_matrix_type full
_refine_ls_number_parameters 545
_refine_ls_number_reflns 5332
_refine_ls_number_restraints 60
_refine_ls_restrained_S_all 1.098
_refine_ls_R_factor_all 0.1187
_refine_ls_R_factor_gt 0.0801
_refine_ls_shift/su_max 0.000
_refine_ls_shift/su_mean 0.000
_refine_ls_structure_factor_coef Fsqd
_refine_ls_weighting_details 'calc w=1/[\s^2^(Fo^2^)+(0.1176P)^2^+19.6208P] where P=(Fo^2^+2Fc^2^)/3'
_refine_ls_weighting_scheme calc
_refine_ls_wR_factor_gt 0.2163
_refine_ls_wR_factor_ref 0.2430
_reflns_number_gt 3646
_reflns_number_total 5332
_reflns_threshold_expression >2sigma(I)
_cod_data_source_file c0dt00008f.txt
_cod_data_source_block 5
_cod_original_cell_volume 4326.4(15)
_cod_original_sg_symbol_H-M 'P 21/m'
_cod_database_code 7025812

loop_
_symmetry_equiv_pos_as_xyz
'x, y, z'
'-x, y+1/2, -z'
'-x, -y, -z'
'x, -y-1/2, z'

loop_
_atom_site_label
_atom_site_type_symbol
_atom_site_fract_x
_atom_site_fract_y
_atom_site_fract_z
_atom_site_U_iso_or_equiv
_atom_site_adp_type
_atom_site_occupancy
_atom_site_symmetry_multiplicity
_atom_site_calc_flag
_atom_site_refinement_flags
_atom_site_disorder_assembly
_atom_site_disorder_group
Cu1 Cu 0.31152(13) 0.41874(3) 0.28360(9) 0.0421(4) Uani 1 1 d . . .
Cu2 Cu 0.19843(13) 0.40492(3) 0.68115(9) 0.0447(4) Uani 1 1 d . . .
O1 O 0.0990(7) 0.47832(15) 0.2472(5) 0.0502(17) Uani 1 1 d . . .
O2 O 0.2621(7) 0.47862(15) 0.4127(5) 0.0445(16) Uani 1 1 d . . .
H2O H 0.1953 0.4804 0.3283 0.067 Uiso 1 1 d R . .
O3 O 0.2529(7) 0.38681(15) 0.1675(5) 0.0465(16) Uani 1 1 d . . .
O4 O 0.4466(7) 0.38667(15) 0.3709(5) 0.0418(15) Uani 1 1 d . . .
O5 O 0.4985(8) 0.44364(16) 0.2120(5) 0.0609(19) Uani 1 1 d . . .
H5O H 0.5858 0.4310 0.1956 0.091 Uiso 1 1 d R . .
N1 N 0.1432(9) 0.44663(18) 0.2113(6) 0.045(2) Uani 1 1 d . . .
N2 N 0.3334(9) 0.44699(18) 0.4060(6) 0.0395(18) Uani 1 1 d . . .
N3 N 0.1019(10) 0.38382(18) 0.0194(6) 0.055(2) Uani 1 1 d . . .
H3 H 0.0307 0.3940 -0.0236 0.066 Uiso 1 1 calc R . .
N4 N 0.5824(8) 0.38382(19) 0.5256(6) 0.0420(19) Uani 1 1 d . . .
H4 H 0.6079 0.3939 0.5850 0.050 Uiso 1 1 calc R . .
C1 C 0.0788(11) 0.4348(2) 0.1253(7) 0.045(2) Uani 1 1 d . . .
C2 C -0.0429(12) 0.4536(2) 0.0576(8) 0.057(3) Uani 1 1 d . . .
H2A H -0.0740 0.4750 0.0915 0.086 Uiso 1 1 calc R . .
H2B H -0.1330 0.4380 0.0423 0.086 Uiso 1 1 calc R . .
H2C H -0.0021 0.4600 -0.0056 0.086 Uiso 1 1 calc R . .
C3 C 0.1496(13) 0.3998(2) 0.1054(8) 0.049(3) Uani 1 1 d . . .
C4 C 0.1648(13) 0.3493(2) -0.0068(8) 0.057(3) Uani 1 1 d . . .
H4A H 0.2761 0.3484 0.0198 0.068 Uiso 1 1 calc R . .
H4B H 0.1572 0.3474 -0.0816 0.068 Uiso 1 1 calc R . .
C5 C 0.0851(11) 0.3181(2) 0.0333(8) 0.049(3) Uani 1 1 d . . .
H5A H -0.0272 0.3193 0.0095 0.059 Uiso 1 1 calc R . .
H5B H 0.0980 0.3189 0.1084 0.059 Uiso 1 1 calc R . .
C6 C 0.1506(12) 0.2836(2) -0.0017(8) 0.051(3) Uani 1 1 d . . .
H6A H 0.2637 0.2833 0.0196 0.061 Uiso 1 1 calc R . .
H6B H 0.1350 0.2830 -0.0768 0.061 Uiso 1 1 calc R . .
C7 C 0.0803(16) 0.2500 0.0383(10) 0.046(3) Uani 1 2 d S . .
H7A H 0.0978 0.2500 0.1134 0.055 Uiso 1 2 calc SR . .
H7B H -0.0331 0.2500 0.0177 0.055 Uiso 1 2 calc SR . .
C8 C 0.4262(10) 0.4356(2) 0.4821(7) 0.039(2) Uani 1 1 d . . .
C9 C 0.4641(11) 0.4550(2) 0.5786(7) 0.046(2) Uani 1 1 d . . .
H9A H 0.5533 0.4705 0.5735 0.069 Uiso 1 1 calc R . .
H9B H 0.4894 0.4380 0.6340 0.069 Uiso 1 1 calc R . .
H9C H 0.3747 0.4693 0.5923 0.069 Uiso 1 1 calc R . .
C10 C 0.4863(10) 0.4005(2) 0.4568(7) 0.039(2) Uani 1 1 d . . .
C11 C 0.6474(11) 0.3494(2) 0.5063(8) 0.050(3) Uani 1 1 d . . .
H11A H 0.7521 0.3479 0.5447 0.061 Uiso 1 1 calc R . .
H11B H 0.6600 0.3479 0.4332 0.061 Uiso 1 1 calc R . .
C12 C 0.5545(11) 0.3181(2) 0.5336(7) 0.046(2) Uani 1 1 d . . .
H12A H 0.4525 0.3183 0.4915 0.055 Uiso 1 1 calc R . .
H12B H 0.5359 0.3201 0.6055 0.055 Uiso 1 1 calc R . .
C13 C 0.6347(11) 0.2834(2) 0.5181(8) 0.051(3) Uani 1 1 d . . .
H13A H 0.7339 0.2831 0.5633 0.062 Uiso 1 1 calc R . .
H13B H 0.6603 0.2828 0.4473 0.062 Uiso 1 1 calc R . .
C14 C 0.5464(16) 0.2500 0.5370(11) 0.051(4) Uani 1 2 d S . .
H14A H 0.4467 0.2500 0.4923 0.061 Uiso 1 2 calc SR . .
H14B H 0.5227 0.2500 0.6081 0.061 Uiso 1 2 calc SR . .
O1B O 0.1584(8) 0.46456(17) 0.8150(5) 0.0515(17) Uani 1 1 d . . .
O2B O -0.0041(7) 0.46623(16) 0.6515(5) 0.0496(17) Uani 1 1 d . . .
H2P H 0.0710 0.4721 0.7233 0.074 Uiso 1 1 d R A .
O3B O 0.3838(8) 0.38046(18) 0.7466(5) 0.0578(19) Uani 1 1 d . A .
O4B O 0.1735(7) 0.38087(15) 0.5479(5) 0.0435(15) Uani 1 1 d . A .
O5B O 0.0426(11) 0.3666(3) 0.7456(7) 0.064(3) Uani 0.67 1 d PU A 1
H5P H -0.0330 0.3800 0.7573 0.096 Uiso 0.67 1 d PR A 1
H5Z H 0.0072 0.3466 0.7254 0.096 Uiso 0.67 1 d PR A 1
O16 O 0.021(2) 0.3224(6) 0.6921(15) 0.068(6) Uani 0.33 1 d PU B 2
H16O H -0.0528 0.3066 0.7212 0.102 Uiso 0.33 1 d PR B 2
C16 C 0.163(3) 0.3005(8) 0.675(2) 0.057(8) Uani 0.33 1 d PU B 2
H16A H 0.1859 0.3034 0.6052 0.085 Uiso 0.33 1 calc PR B 2
H16B H 0.1433 0.2755 0.6882 0.085 Uiso 0.33 1 calc PR B 2
H16C H 0.2525 0.3085 0.7220 0.085 Uiso 0.33 1 calc PR B 2
N1B N 0.2421(9) 0.4357(2) 0.8005(6) 0.0426(19) Uani 1 1 d . A .
N2B N 0.0480(8) 0.43710(19) 0.6088(6) 0.0398(18) Uani 1 1 d . A .
N3B N 0.5418(10) 0.3794(2) 0.8939(7) 0.062(2) Uani 1 1 d . . .
H3N H 0.5689 0.3892 0.9535 0.075 Uiso 1 1 calc R . .
N4B N 0.0291(8) 0.38230(18) 0.3973(6) 0.0429(19) Uani 1 1 d . . .
H4N H -0.0409 0.3936 0.3560 0.052 Uiso 1 1 calc R . .
C1B C 0.3543(12) 0.4264(3) 0.8659(8) 0.049(3) Uani 1 1 d . . .
C2B C 0.4112(12) 0.4455(3) 0.9611(8) 0.058(3) Uani 1 1 d . A .
H2B1 H 0.3457 0.4662 0.9683 0.087 Uiso 1 1 calc R . .
H2B2 H 0.5184 0.4531 0.9583 0.087 Uiso 1 1 calc R . .
H2B3 H 0.4070 0.4297 1.0192 0.087 Uiso 1 1 calc R . .
C3B C 0.4285(12) 0.3936(3) 0.8321(8) 0.054(3) Uani 1 1 d . A .
C4B C 0.6242(14) 0.3475(3) 0.8657(10) 0.076(4) Uani 1 1 d . . .
H4B1 H 0.7314 0.3476 0.9005 0.091 Uiso 1 1 calc R . .
H4B2 H 0.6293 0.3473 0.7915 0.091 Uiso 1 1 calc R . .
C5B C 0.5406(17) 0.3157(3) 0.8955(11) 0.097(4) Uani 1 1 d . . .
H5B1 H 0.4330 0.3157 0.8612 0.117 Uiso 1 1 calc R . .
H5B2 H 0.5368 0.3156 0.9697 0.117 Uiso 1 1 calc R . .
C6B C 0.6317(18) 0.2820(3) 0.8625(14) 0.118(6) Uani 1 1 d . . .
H6B1 H 0.6387 0.2828 0.7886 0.141 Uiso 1 1 calc R . .
H6B2 H 0.7383 0.2819 0.8984 0.141 Uiso 1 1 calc R . .
C7B C 0.550(3) 0.2500 0.888(2) 0.143(10) Uani 1 2 d S . .
H7B1 H 0.4448 0.2500 0.8498 0.172 Uiso 1 2 calc SR . .
H7B2 H 0.5393 0.2500 0.9609 0.172 Uiso 1 2 calc SR . .
C8B C -0.0041(10) 0.4287(2) 0.5168(7) 0.036(2) Uani 1 1 d . . .
C9B C -0.1224(10) 0.4493(2) 0.4515(7) 0.044(2) Uani 1 1 d . A .
H9B1 H -0.1738 0.4659 0.4936 0.067 Uiso 1 1 calc R . .
H9B2 H -0.1994 0.4332 0.4168 0.067 Uiso 1 1 calc R . .
H9B3 H -0.0719 0.4626 0.4011 0.067 Uiso 1 1 calc R . .
C10B C 0.0706(10) 0.3959(2) 0.4884(8) 0.039(2) Uani 1 1 d . A .
C11B C 0.0936(10) 0.3493(2) 0.3613(7) 0.044(2) Uani 1 1 d . . .
H11C H 0.2048 0.3478 0.3878 0.053 Uiso 1 1 calc R . .
H11D H 0.0856 0.3497 0.2863 0.053 Uiso 1 1 calc R . .
C12B C 0.0115(11) 0.3173(2) 0.3942(8) 0.048(2) Uani 1 1 d . . .
H12C H -0.0992 0.3183 0.3661 0.057 Uiso 1 1 calc R . .
H12D H 0.0171 0.3169 0.4692 0.057 Uiso 1 1 calc R . .
C13B C 0.0838(11) 0.2836(2) 0.3582(8) 0.050(3) Uani 1 1 d . . .
H13C H 0.0770 0.2842 0.2832 0.060 Uiso 1 1 calc R . .
H13D H 0.1951 0.2832 0.3851 0.060 Uiso 1 1 calc R . .
C14B C 0.0080(16) 0.2500 0.3903(12) 0.052(4) Uani 1 2 d S . .
H14C H 0.0109 0.2500 0.4651 0.062 Uiso 1 2 calc SR . .
H14D H -0.1022 0.2500 0.3610 0.062 Uiso 1 2 calc SR . .
N6 N -0.2155(18) 0.4159(4) 0.7859(10) 0.170(7) Uani 1 1 d DU . .
O6 O -0.3028(16) 0.4431(4) 0.8014(10) 0.180(6) Uani 1 1 d DU . .
O7 O -0.1155(9) 0.4074(2) 0.8532(7) 0.091(3) Uani 1 1 d DU . .
O8 O -0.2306(10) 0.4002(2) 0.7034(6) 0.084(3) Uani 1 1 d DU . .
C15 C 0.5576(13) 0.4780(2) 0.2271(9) 0.068(3) Uani 1 1 d . . .
H15A H 0.4741 0.4952 0.2102 0.102 Uiso 1 1 calc R . .
H15B H 0.6393 0.4819 0.1833 0.102 Uiso 1 1 calc R . .
H15C H 0.6006 0.4810 0.2982 0.102 Uiso 1 1 calc R . .
N6B N 0.7550(11) 0.1172(3) 0.1708(8) 0.077(3) Uani 1 1 d . . .
O6B O 0.7845(8) 0.0969(2) 0.2404(6) 0.064(2) Uani 1 1 d . . .
O7B O 0.8284(14) 0.1434(5) 0.1685(12) 0.240(11) Uani 1 1 d . . .
O8B O 0.6475(10) 0.1103(3) 0.1042(6) 0.119(4) Uani 1 1 d . . .
C17 C 0.486(2) 0.1936(5) 0.2231(15) 0.053(5) Uani 0.50 1 d PU . .
H17A H 0.4934 0.1990 0.2957 0.080 Uiso 0.50 1 calc PR . .
H17B H 0.5113 0.1685 0.2142 0.080 Uiso 0.50 1 calc PR . .
H17C H 0.3809 0.1983 0.1911 0.080 Uiso 0.50 1 calc PR . .
O9 O 0.578(2) 0.2118(5) 0.1839(15) 0.112(6) Uani 0.50 1 d PU . .
H9O H 0.6464 0.1963 0.1506 0.168 Uiso 0.50 1 d PR . .

loop_
_atom_site_aniso_label
_atom_site_aniso_U_11
_atom_site_aniso_U_22
_atom_site_aniso_U_33
_atom_site_aniso_U_23
_atom_site_aniso_U_13
_atom_site_aniso_U_12
Cu1 0.0562(8) 0.0342(6) 0.0325(8) -0.0003(5) -0.0091(6) -0.0041(5)
Cu2 0.0532(8) 0.0467(7) 0.0312(8) 0.0022(5) -0.0074(5) -0.0040(6)
O1 0.061(4) 0.039(3) 0.047(5) -0.005(3) -0.011(3) -0.001(3)
O2 0.057(4) 0.037(3) 0.036(4) -0.001(3) -0.005(3) -0.001(3)
O3 0.064(4) 0.039(3) 0.032(4) 0.004(3) -0.014(3) 0.001(3)
O4 0.051(4) 0.037(3) 0.036(4) -0.002(3) -0.004(3) -0.003(3)
O5 0.089(5) 0.039(4) 0.057(5) -0.002(3) 0.020(4) -0.010(4)
N1 0.064(5) 0.031(4) 0.038(5) 0.000(3) -0.008(4) -0.007(4)
N2 0.052(5) 0.037(4) 0.028(5) 0.004(3) -0.005(4) -0.009(4)
N3 0.094(7) 0.029(4) 0.035(5) 0.003(3) -0.016(5) -0.005(4)
N4 0.046(5) 0.043(4) 0.034(5) -0.001(3) -0.006(4) -0.001(4)
C1 0.060(6) 0.040(5) 0.030(6) 0.005(4) -0.010(5) -0.011(5)
C2 0.065(7) 0.044(5) 0.054(7) 0.004(5) -0.026(5) -0.003(5)
C3 0.072(7) 0.035(5) 0.039(7) 0.007(4) -0.001(6) -0.012(5)
C4 0.090(8) 0.041(5) 0.035(7) 0.000(4) -0.011(6) -0.003(5)
C5 0.063(6) 0.035(5) 0.047(7) 0.002(4) -0.009(5) -0.004(5)
C6 0.069(7) 0.029(5) 0.053(7) -0.005(4) 0.002(5) 0.001(5)
C7 0.065(9) 0.031(6) 0.040(9) 0.000 0.002(7) 0.000
C8 0.050(6) 0.033(5) 0.031(6) 0.001(4) -0.001(5) -0.008(4)
C9 0.055(6) 0.048(5) 0.033(6) 0.001(4) -0.004(5) -0.003(5)
C10 0.041(5) 0.041(5) 0.035(6) 0.004(4) -0.001(5) -0.015(4)
C11 0.048(6) 0.050(6) 0.052(7) 0.002(5) -0.004(5) 0.003(5)
C12 0.054(6) 0.044(5) 0.037(6) 0.004(4) -0.005(5) -0.005(5)
C13 0.044(6) 0.041(5) 0.068(8) -0.001(5) 0.002(5) 0.000(4)
C14 0.053(9) 0.060(9) 0.038(9) 0.000 -0.003(7) 0.000
O1B 0.064(4) 0.052(4) 0.037(4) -0.009(3) -0.001(3) -0.002(3)
O2B 0.056(4) 0.050(4) 0.040(4) -0.009(3) -0.006(3) 0.007(3)
O3B 0.064(5) 0.062(4) 0.041(5) 0.000(4) -0.018(4) 0.006(4)
O4B 0.050(4) 0.046(3) 0.031(4) 0.003(3) -0.010(3) 0.006(3)
O5B 0.071(6) 0.080(6) 0.037(6) 0.032(5) -0.011(5) -0.049(5)
O16 0.070(9) 0.089(10) 0.047(9) 0.025(8) 0.013(8) 0.022(8)
C16 0.074(12) 0.049(11) 0.043(11) 0.003(9) -0.014(9) 0.008(9)
N1B 0.049(5) 0.050(5) 0.027(5) 0.001(4) -0.007(4) -0.015(4)
N2B 0.042(4) 0.043(4) 0.033(5) -0.001(4) -0.003(4) -0.001(4)
N3B 0.066(6) 0.073(6) 0.042(6) 0.012(5) -0.015(5) -0.006(5)
N4B 0.048(5) 0.038(4) 0.042(5) 0.001(4) 0.001(4) 0.006(4)
C1B 0.056(6) 0.055(6) 0.035(7) 0.007(5) -0.003(5) -0.014(5)
C2B 0.062(7) 0.071(7) 0.037(7) -0.003(5) -0.007(5) -0.009(6)
C3B 0.052(6) 0.068(7) 0.037(7) 0.016(5) -0.015(5) -0.014(6)
C4B 0.080(8) 0.070(8) 0.071(9) 0.018(7) -0.020(7) -0.003(7)
C5B 0.109(11) 0.077(9) 0.100(12) -0.002(8) -0.018(9) -0.018(8)
C6B 0.123(13) 0.060(9) 0.165(17) 0.016(9) -0.005(11) 0.002(9)
C7B 0.20(3) 0.062(14) 0.17(3) 0.000 0.02(2) 0.000
C8B 0.039(5) 0.036(5) 0.031(6) 0.005(4) -0.006(4) -0.011(4)
C9B 0.049(6) 0.047(5) 0.034(6) 0.003(4) -0.007(5) 0.003(5)
C10B 0.042(5) 0.035(5) 0.039(7) 0.001(4) 0.001(5) -0.007(4)
C11B 0.044(5) 0.038(5) 0.047(7) -0.008(4) -0.005(5) 0.005(4)
C12B 0.045(6) 0.037(5) 0.059(7) -0.006(5) -0.001(5) -0.008(4)
C13B 0.048(6) 0.042(5) 0.060(7) -0.009(5) 0.008(5) -0.005(5)
C14B 0.052(9) 0.042(8) 0.061(11) 0.000 0.006(8) 0.000
N6 0.174(11) 0.162(10) 0.175(11) 0.019(9) 0.028(9) -0.028(9)
O6 0.173(9) 0.197(10) 0.173(9) 0.023(8) 0.032(7) 0.005(8)
O7 0.066(5) 0.105(6) 0.093(6) 0.040(5) -0.034(4) -0.015(4)
O8 0.092(5) 0.098(6) 0.059(5) -0.004(4) -0.004(4) -0.024(5)
C15 0.080(8) 0.040(6) 0.084(9) -0.013(6) 0.013(7) -0.019(5)
N6B 0.042(6) 0.121(10) 0.065(8) 0.023(7) -0.008(5) -0.016(6)
O6B 0.059(5) 0.072(5) 0.054(6) 0.001(4) -0.017(4) -0.002(4)
O7B 0.125(10) 0.305(19) 0.261(18) 0.224(16) -0.105(11) -0.127(12)
O8B 0.068(6) 0.246(13) 0.034(5) -0.008(7) -0.027(4) 0.012(7)
C17 0.058(9) 0.058(9) 0.041(9) 0.004(7) -0.007(7) -0.016(8)
O9 0.116(10) 0.099(9) 0.127(10) 0.005(8) 0.038(8) -0.006(8)

loop_
_atom_type_symbol
_atom_type_description
_atom_type_scat_dispersion_real
_atom_type_scat_dispersion_imag
_atom_type_scat_source
C C 0.0033 0.0016 'International Tables Vol C Tables 4.2.6.8 and 6.1.1.4'
H H 0.0000 0.0000 'International Tables Vol C Tables 4.2.6.8 and 6.1.1.4'
N N 0.0061 0.0033 'International Tables Vol C Tables 4.2.6.8 and 6.1.1.4'
O O 0.0106 0.0060 'International Tables Vol C Tables 4.2.6.8 and 6.1.1.4'
Cu Cu 0.3201 1.2651 'International Tables Vol C Tables 4.2.6.8 and 6.1.1.4'

loop_
_geom_angle_atom_site_label_1
_geom_angle_atom_site_label_2
_geom_angle_atom_site_label_3
_geom_angle
_geom_angle_site_symmetry_1
_geom_angle_site_symmetry_3
N2 Cu1 N1 96.2(3) . .
N2 Cu1 O4 81.6(3) . .
N1 Cu1 O4 168.2(3) . .
N2 Cu1 O3 169.3(3) . .
N1 Cu1 O3 80.7(3) . .
O4 Cu1 O3 99.4(3) . .
N2 Cu1 O5 97.1(3) . .
N1 Cu1 O5 96.0(3) . .
O4 Cu1 O5 95.7(3) . .
O3 Cu1 O5 93.5(3) . .
N2B Cu2 N1B 94.7(3) . .
N2B Cu2 O3B 167.2(3) . .
N1B Cu2 O3B 81.6(3) . .
N2B Cu2 O4B 81.4(3) . .
N1B Cu2 O4B 169.4(3) . .
O3B Cu2 O4B 100.1(3) . .
N2B Cu2 O5B 101.1(3) . .
N1B Cu2 O5B 98.3(4) . .
O3B Cu2 O5B 91.6(3) . .
O4B Cu2 O5B 92.1(3) . .
N1 O1 H2O 99.5 . .
N2 O2 H2O 99.4 . .
C3 O3 Cu1 112.0(6) . .
C10 O4 Cu1 110.9(6) . .
C15 O5 Cu1 127.9(6) . .
C15 O5 H5O 102.3 . .
Cu1 O5 H5O 122.6 . .
C1 N1 O1 120.3(8) . .
C1 N1 Cu1 117.8(6) . .
O1 N1 Cu1 121.8(6) . .
C8 N2 O2 119.5(7) . .
C8 N2 Cu1 117.6(6) . .
O2 N2 Cu1 122.8(5) . .
C3 N3 C4 121.6(9) . .
C3 N3 H3 119.2 . .
C4 N3 H3 119.2 . .
C10 N4 C11 122.1(8) . .
C10 N4 H4 119.0 . .
C11 N4 H4 119.0 . .
N1 C1 C2 124.9(9) . .
N1 C1 C3 108.6(8) . .
C2 C1 C3 126.5(9) . .
C1 C2 H2A 109.5 . .
C1 C2 H2B 109.5 . .
H2A C2 H2B 109.5 . .
C1 C2 H2C 109.5 . .
H2A C2 H2C 109.5 . .
H2B C2 H2C 109.5 . .
O3 C3 N3 121.5(9) . .
O3 C3 C1 120.7(9) . .
N3 C3 C1 117.7(9) . .
N3 C4 C5 114.5(9) . .
N3 C4 H4A 108.6 . .
C5 C4 H4A 108.6 . .
N3 C4 H4B 108.6 . .
C5 C4 H4B 108.6 . .
H4A C4 H4B 107.6 . .
C4 C5 C6 111.3(8) . .
C4 C5 H5A 109.4 . .
C6 C5 H5A 109.4 . .
C4 C5 H5B 109.4 . .
C6 C5 H5B 109.4 . .
H5A C5 H5B 108.0 . .
C5 C6 C7 115.3(8) . .
C5 C6 H6A 108.4 . .
C7 C6 H6A 108.4 . .
C5 C6 H6B 108.4 . .
C7 C6 H6B 108.4 . .
H6A C6 H6B 107.5 . .
C6 C7 C6 112.1(11) 4_565 .
C6 C7 H7A 109.2 4_565 .
C6 C7 H7A 109.2 . .
C6 C7 H7B 109.2 4_565 .
C6 C7 H7B 109.2 . .
H7A C7 H7B 107.9 . .
N2 C8 C9 124.6(8) . .
N2 C8 C10 109.0(8) . .
C9 C8 C10 126.3(9) . .
C8 C9 H9A 109.5 . .
C8 C9 H9B 109.5 . .
H9A C9 H9B 109.5 . .
C8 C9 H9C 109.5 . .
H9A C9 H9C 109.5 . .
H9B C9 H9C 109.5 . .
O4 C10 N4 120.7(9) . .
O4 C10 C8 120.6(8) . .
N4 C10 C8 118.7(9) . .
N4 C11 C12 115.6(8) . .
N4 C11 H11A 108.4 . .
C12 C11 H11A 108.4 . .
N4 C11 H11B 108.4 . .
C12 C11 H11B 108.4 . .
H11A C11 H11B 107.4 . .
C11 C12 C13 112.4(8) . .
C11 C12 H12A 109.1 . .
C13 C12 H12A 109.1 . .
C11 C12 H12B 109.1 . .
C13 C12 H12B 109.1 . .
H12A C12 H12B 107.8 . .
C12 C13 C14 116.8(8) . .
C12 C13 H13A 108.1 . .
C14 C13 H13A 108.1 . .
C12 C13 H13B 108.1 . .
C14 C13 H13B 108.1 . .
H13A C13 H13B 107.3 . .
C13 C14 C13 113.1(11) . 4_565
C13 C14 H14A 109.0 . .
C13 C14 H14A 109.0 4_565 .
C13 C14 H14B 109.0 . .
C13 C14 H14B 109.0 4_565 .
H14A C14 H14B 107.8 . .
N1B O1B H2P 107.0 . .
N2B O2B H2P 109.5 . .
C3B O3B Cu2 111.2(7) . .
C10B O4B Cu2 110.3(6) . .
Cu2 O5B H5P 101.5 . .
Cu2 O5B H5Z 132.5 . .
H5P O5B H5Z 109.0 . .
C16 O16 H5Z 133.0 . .
C16 O16 H16O 107.7 . .
H5Z O16 H16O 104.8 . .
O16 C16 H16A 109.5 . .
O16 C16 H16B 109.5 . .
H16A C16 H16B 109.5 . .
O16 C16 H16C 109.5 . .
H16A C16 H16C 109.5 . .
H16B C16 H16C 109.5 . .
C1B N1B O1B 120.8(8) . .
C1B N1B Cu2 116.3(7) . .
O1B N1B Cu2 122.9(6) . .
C8B N2B O2B 120.3(7) . .
C8B N2B Cu2 116.8(6) . .
O2B N2B Cu2 122.9(6) . .
C3B N3B C4B 121.7(10) . .
C3B N3B H3N 119.2 . .
C4B N3B H3N 119.2 . .
C10B N4B C11B 123.6(8) . .
C10B N4B H4N 118.2 . .
C11B N4B H4N 118.2 . .
N1B C1B C2B 126.4(10) . .
N1B C1B C3B 110.4(9) . .
C2B C1B C3B 123.2(9) . .
C1B C2B H2B1 109.5 . .
C1B C2B H2B2 109.5 . .
H2B1 C2B H2B2 109.5 . .
C1B C2B H2B3 109.5 . .
H2B1 C2B H2B3 109.5 . .
H2B2 C2B H2B3 109.5 . .
O3B C3B N3B 121.9(11) . .
O3B C3B C1B 120.1(9) . .
N3B C3B C1B 118.0(11) . .
N3B C4B C5B 109.1(11) . .
N3B C4B H4B1 109.9 . .
C5B C4B H4B1 109.9 . .
N3B C4B H4B2 109.9 . .
C5B C4B H4B2 109.9 . .
H4B1 C4B H4B2 108.3 . .
C4B C5B C6B 107.5(12) . .
C4B C5B H5B1 110.2 . .
C6B C5B H5B1 110.2 . .
C4B C5B H5B2 110.2 . .
C6B C5B H5B2 110.2 . .
H5B1 C5B H5B2 108.5 . .
C7B C6B C5B 109.4(15) . .
C7B C6B H6B1 109.8 . .
C5B C6B H6B1 109.8 . .
C7B C6B H6B2 109.8 . .
C5B C6B H6B2 109.8 . .
H6B1 C6B H6B2 108.3 . .
C6B C7B C6B 112(2) . 4_565
C6B C7B H7B1 109.2 . .
C6B C7B H7B1 109.2 4_565 .
C6B C7B H7B2 109.2 . .
C6B C7B H7B2 109.2 4_565 .
H7B1 C7B H7B2 107.9 . .
N2B C8B C10B 109.5(8) . .
N2B C8B C9B 124.3(8) . .
C10B C8B C9B 126.2(9) . .
C8B C9B H9B1 109.5 . .
C8B C9B H9B2 109.5 . .
H9B1 C9B H9B2 109.5 . .
C8B C9B H9B3 109.5 . .
H9B1 C9B H9B3 109.5 . .
H9B2 C9B H9B3 109.5 . .
O4B C10B N4B 119.5(8) . .
O4B C10B C8B 121.7(9) . .
N4B C10B C8B 118.8(8) . .
N4B C11B C12B 112.3(8) . .
N4B C11B H11C 109.1 . .
C12B C11B H11C 109.1 . .
N4B C11B H11D 109.1 . .
C12B C11B H11D 109.1 . .
H11C C11B H11D 107.9 . .
C11B C12B C13B 110.9(8) . .
C11B C12B H12C 109.5 . .
C13B C12B H12C 109.5 . .
C11B C12B H12D 109.5 . .
C13B C12B H12D 109.5 . .
H12C C12B H12D 108.1 . .
C14B C13B C12B 113.8(8) . .
C14B C13B H13C 108.8 . .
C12B C13B H13C 108.8 . .
C14B C13B H13D 108.8 . .
C12B C13B H13D 108.8 . .
H13C C13B H13D 107.7 . .
C13B C14B C13B 114.0(11) 4_565 .
C13B C14B H14C 108.7 4_565 .
C13B C14B H14C 108.7 . .
C13B C14B H14D 108.7 4_565 .
C13B C14B H14D 108.7 . .
H14C C14B H14D 107.6 . .
O7 N6 O8 120.9(13) . .
O7 N6 O6 118.1(12) . .
O8 N6 O6 120.9(12) . .
O5 C15 H15A 109.5 . .
O5 C15 H15B 109.5 . .
H15A C15 H15B 109.5 . .
O5 C15 H15C 109.5 . .
H15A C15 H15C 109.5 . .
H15B C15 H15C 109.5 . .
O7B N6B O6B 119.1(10) . .
O7B N6B O8B 121.5(13) . .
O6B N6B O8B 119.4(12) . .
O9 C17 H17A 109.5 . .
O9 C17 H17B 109.5 . .
H17A C17 H17B 109.5 . .
O9 C17 H17C 109.5 . .
H17A C17 H17C 109.5 . .
H17B C17 H17C 109.5 . .
C17 O9 H9O 108.4 . .

loop_
_geom_bond_atom_site_label_1
_geom_bond_atom_site_label_2
_geom_bond_distance
_geom_bond_site_symmetry_2
_geom_bond_publ_flag
Cu1 N2 1.934(7) . yes
Cu1 N1 1.959(8) . yes
Cu1 O4 1.966(6) . yes
Cu1 O3 1.975(6) . yes
Cu1 O5 2.189(7) . yes
Cu2 N2B 1.953(7) . yes
Cu2 N1B 1.967(8) . yes
Cu2 O3B 1.967(7) . yes
Cu2 O4B 1.977(6) . yes
Cu2 O5B 2.221(8) . yes
O1 N1 1.361(9) . ?
O1 H2O 1.2849 . ?
O2 N2 1.354(9) . ?
O2 H2O 1.2009 . ?
O3 C3 1.245(11) . ?
O4 C10 1.263(10) . ?
O5 C15 1.403(11) . ?
O5 H5O 0.9439 . ?
N1 C1 1.290(11) . ?
N2 C8 1.289(11) . ?
N3 C3 1.314(12) . ?
N3 C4 1.472(12) . ?
N3 H3 0.8800 . ?
N4 C10 1.322(11) . ?
N4 C11 1.452(11) . ?
N4 H4 0.8800 . ?
C1 C2 1.484(12) . ?
C1 C3 1.496(13) . ?
C2 H2A 0.9800 . ?
C2 H2B 0.9800 . ?
C2 H2C 0.9800 . ?
C4 C5 1.496(12) . ?
C4 H4A 0.9900 . ?
C4 H4B 0.9900 . ?
C5 C6 1.518(12) . ?
C5 H5A 0.9900 . ?
C5 H5B 0.9900 . ?
C6 C7 1.531(11) . ?
C6 H6A 0.9900 . ?
C6 H6B 0.9900 . ?
C7 C6 1.531(11) 4_565 ?
C7 H7A 0.9900 . ?
C7 H7B 0.9900 . ?
C8 C9 1.478(12) . ?
C8 C10 1.481(12) . ?
C9 H9A 0.9800 . ?
C9 H9B 0.9800 . ?
C9 H9C 0.9800 . ?
C11 C12 1.502(12) . ?
C11 H11A 0.9900 . ?
C11 H11B 0.9900 . ?
C12 C13 1.510(12) . ?
C12 H12A 0.9900 . ?
C12 H12B 0.9900 . ?
C13 C14 1.514(11) . ?
C13 H13A 0.9900 . ?
C13 H13B 0.9900 . ?
C14 C13 1.514(11) 4_565 ?
C14 H14A 0.9900 . ?
C14 H14B 0.9900 . ?
O1B N1B 1.337(9) . ?
O1B H2P 1.3860 . ?
O2B N2B 1.341(9) . ?
O2B H2P 1.1118 . ?
O3B C3B 1.258(11) . ?
O4B C10B 1.257(10) . ?
O5B H5P 0.8577 . ?
O5B H5Z 0.8460 . ?
O16 C16 1.53(3) . ?
O16 H5Z 1.0303 . ?
O16 H16O 0.9867 . ?
C16 H16A 0.9800 . ?
C16 H16B 0.9800 . ?
C16 H16C 0.9800 . ?
N1B C1B 1.276(12) . ?
N2B C8B 1.291(10) . ?
N3B C3B 1.318(12) . ?
N3B C4B 1.470(14) . ?
N3B H3N 0.8800 . ?
N4B C10B 1.325(11) . ?
N4B C11B 1.470(10) . ?
N4B H4N 0.8800 . ?
C1B C2B 1.488(13) . ?
C1B C3B 1.491(15) . ?
C2B H2B1 0.9800 . ?
C2B H2B2 0.9800 . ?
C2B H2B3 0.9800 . ?
C4B C5B 1.482(16) . ?
C4B H4B1 0.9900 . ?
C4B H4B2 0.9900 . ?
C5B C6B 1.589(19) . ?
C5B H5B1 0.9900 . ?
C5B H5B2 0.9900 . ?
C6B C7B 1.46(2) . ?
C6B H6B1 0.9900 . ?
C6B H6B2 0.9900 . ?
C7B C6B 1.46(2) 4_565 ?
C7B H7B1 0.9900 . ?
C7B H7B2 0.9900 . ?
C8B C10B 1.467(12) . ?
C8B C9B 1.485(12) . ?
C9B H9B1 0.9800 . ?
C9B H9B2 0.9800 . ?
C9B H9B3 0.9800 . ?
C11B C12B 1.496(12) . ?
C11B H11C 0.9900 . ?
C11B H11D 0.9900 . ?
C12B C13B 1.519(12) . ?
C12B H12C 0.9900 . ?
C12B H12D 0.9900 . ?
C13B C14B 1.516(11) . ?
C13B H13C 0.9900 . ?
C13B H13D 0.9900 . ?
C14B C13B 1.516(11) 4_565 ?
C14B H14C 0.9900 . ?
C14B H14D 0.9900 . ?
N6 O7 1.214(12) . ?
N6 O8 1.239(12) . ?
N6 O6 1.308(12) . ?
C15 H15A 0.9800 . ?
C15 H15B 0.9800 . ?
C15 H15C 0.9800 . ?
N6B O7B 1.180(14) . ?
N6B O6B 1.203(11) . ?
N6B O8B 1.235(11) . ?
C17 O9 1.21(2) . ?
C17 H17A 0.9800 . ?
C17 H17B 0.9800 . ?
C17 H17C 0.9800 . ?
O9 H9O 0.9800 . ?

loop_
_geom_hbond_atom_site_label_D
_geom_hbond_atom_site_label_H
_geom_hbond_atom_site_label_A
_geom_hbond_distance_DH
_geom_hbond_distance_HA
_geom_hbond_distance_DA
_geom_hbond_angle_DHA
_geom_hbond_site_symmetry_A
_geom_hbond_publ_flag
O2 H2O O1 1.20 1.28 2.469(8) 166.5 . yes
O2 H2O N1 1.20 2.02 3.003(10) 136.2 . yes
O5 H5O O6B 0.94 2.05 2.906(10) 150.0 4_565 yes
O5 H5O O8B 0.94 2.08 2.885(13) 141.5 4_565 yes
O5 H5O N6B 0.94 2.39 3.292(13) 160.7 4_565 yes
N3 H3 O7 0.88 2.01 2.871(11) 164.8 1_554 yes
N4 H4 O8 0.88 1.99 2.771(11) 146.7 1_655 yes
O2B H2P O1B 1.11 1.39 2.446(9) 156.5 . yes
O2B H2P N1B 1.11 2.19 2.969(10) 125.0 . yes
O5B H5P O7 0.86 1.85 2.602(15) 145.3 . yes
O5B H5P O8 0.86 1.94 2.691(14) 146.1 . yes
O5B H5P N6 0.86 2.16 3.013(19) 177.1 . yes
